data_1568751
loop_
_publ_author_name
'Wang, Hao-Hai'
'Wei, Jianyu'
'Bigdeli, Fahime'
'Rouhani, Farzaneh'
'Su, Hai-Feng'
'Wang, Ling-Xiao'
'Kahlal, Samia'
'Halet, Jean-Fran&#xe7;ois'
'Saillard, Jean-Yves'
'Morsali, Ali'
'Liu, Kuan-Guan'

_publ_section_title
;
 Monocarboxylate-protected two-electron <i>superatomic</i> silver
 nanoclusters with high photothermal conversion performance.
;
_journal_issue 18
_journal_name_full Nanoscale
_journal_page_first 8245
_journal_page_last 8254
_journal_paper_doi 10.1039/d3nr00571b
_journal_volume 15
_journal_year 2023
_chemical_formula_sum 'C276 H176 Ag16 O56 P8'
_chemical_formula_weight 6361.84
_chemical_name_common '[Ag16(AnCO2)12(Fu3P)8].(OH)2.6H2O'
_space_group_crystal_system trigonal
_space_group_IT_number 148
_space_group_name_Hall '-R 3'
_space_group_name_H-M_alt 'R -3 :H'
_atom_sites_solution_hydrogens mixed
_atom_sites_solution_primary direct
_atom_sites_solution_secondary difmap
_audit_creation_method SHELXL-2018/3
_audit_update_record
;
2021-05-02 deposited with the CCDC.	2023-03-31 downloaded from the CCDC.
;
_cell_angle_alpha 90
_cell_angle_beta 90
_cell_angle_gamma 120
_cell_formula_units_Z 3
_cell_length_a 23.1930(3)
_cell_length_b 23.1930(3)
_cell_length_c 42.6267(5)
_cell_measurement_reflns_used 9936
_cell_measurement_temperature 293(2)
_cell_measurement_theta_max 68.17
_cell_measurement_theta_min 2.43
_cell_volume 19857.6(4)
_computing_cell_refinement 'Bruker SAINT'
_computing_data_collection 'Bruker APEX3'
_computing_data_reduction 'Bruker SAINT'
_computing_molecular_graphics 'Bruker SHELXTL or DIAMOND'
_computing_publication_material 'Bruker SHELXTL'
_computing_structure_refinement 'SHELXL-2018/3 (Sheldrick, 2018)'
_computing_structure_solution 'SHELXL-2018/3 (Sheldrick, 2018)'
_diffrn_ambient_temperature 293(2)
_diffrn_measured_fraction_theta_full 0.992
_diffrn_measured_fraction_theta_max 0.991
_diffrn_measurement_device_type 'Bruker APEX-III CMOS'
_diffrn_measurement_method '\f and \w scans'
_diffrn_radiation_type CuK\a
_diffrn_radiation_wavelength 1.54178
_diffrn_reflns_av_R_equivalents 0.1330
_diffrn_reflns_av_unetI/netI 0.1245
_diffrn_reflns_Laue_measured_fraction_full 0.992
_diffrn_reflns_Laue_measured_fraction_max 0.991
_diffrn_reflns_limit_h_max 20
_diffrn_reflns_limit_h_min -24
_diffrn_reflns_limit_k_max 27
_diffrn_reflns_limit_k_min -27
_diffrn_reflns_limit_l_max 41
_diffrn_reflns_limit_l_min -51
_diffrn_reflns_number 8010
_diffrn_reflns_point_group_measured_fraction_full 0.992
_diffrn_reflns_point_group_measured_fraction_max 0.991
_diffrn_reflns_theta_full 67.679
_diffrn_reflns_theta_max 68.168
_diffrn_reflns_theta_min 2.432
_diffrn_source 'fine-focus sealed tube'
_exptl_absorpt_coefficient_mu 10.336
_exptl_absorpt_correction_type multi-scan
_exptl_absorpt_process_details
;
CrysAlisPro 1.171.39.33c (Rigaku Oxford Diffraction, 2017)
Empirical absorption correction using spherical harmonics,
 implemented in SCALE3 ABSPACK scaling algorithm.
;
_exptl_crystal_colour yellow
_exptl_crystal_density_diffrn 1.596
_exptl_crystal_density_meas ?
_exptl_crystal_density_method 'not measured'
_exptl_crystal_description block
_exptl_crystal_F_000 9456
_exptl_crystal_size_max 0.060
_exptl_crystal_size_mid 0.050
_exptl_crystal_size_min 0.040
_exptl_transmission_factor_max 0.661
_exptl_transmission_factor_min 0.565
_platon_squeeze_details
;
;
_refine_diff_density_max 1.472
_refine_diff_density_min -0.944
_refine_diff_density_rms 0.164
_refine_ls_extinction_method none
_refine_ls_goodness_of_fit_ref 1.051
_refine_ls_hydrogen_treatment constr
_refine_ls_matrix_type full
_refine_ls_number_parameters 572
_refine_ls_number_reflns 8010
_refine_ls_number_restraints 114
_refine_ls_restrained_S_all 1.046
_refine_ls_R_factor_all 0.1169
_refine_ls_R_factor_gt 0.0767
_refine_ls_shift/su_max 0.001
_refine_ls_shift/su_mean 0.000
_refine_ls_structure_factor_coef Fsqd
_refine_ls_weighting_details 'w=1/[\s^2^(Fo^2^)+(0.0864P)^2^+114.5029P] where P=(Fo^2^+2Fc^2^)/3'
_refine_ls_weighting_scheme calc
_refine_ls_wR_factor_gt 0.1853
_refine_ls_wR_factor_ref 0.2021
_reflns_Friedel_coverage 0.000
_reflns_number_gt 5604
_reflns_number_total 8010
_reflns_threshold_expression 'I > 2\s(I)'
_cod_data_source_file d3nr00571b2.cif
_cod_data_source_block PP
_cod_depositor_comments
;
The following automatic conversions were performed:

data item '_exptl_crystal_density_meas' value 'not measured' was
changed to '?' -- the value is perceived as not measured.

Automatic conversion script
Id: cif_fix_values 7556 2019-12-06 15:28:31Z antanas 

 Adding full bibliography for 1568750--1568753.cif.
;
_cod_original_cell_volume 19857.6(6)
_cod_database_code 1568751
_shelx_shelxl_version_number 2018/3
_shelx_space_group_comment
;
The symmetry employed for this shelxl refinement is uniquely defined
by the following loop, which should always be used as a source of
symmetry information in preference to the above space-group names.
They are only intended as comments.
;
_shelx_estimated_absorpt_t_min 0.576
_shelx_estimated_absorpt_t_max 0.683

loop_
_space_group_symop_operation_xyz
'x, y, z'
'-y, x-y, z'
'-x+y, -x, z'
'x+2/3, y+1/3, z+1/3'
'-y+2/3, x-y+1/3, z+1/3'
'-x+y+2/3, -x+1/3, z+1/3'
'x+1/3, y+2/3, z+2/3'
'-y+1/3, x-y+2/3, z+2/3'
'-x+y+1/3, -x+2/3, z+2/3'
'-x, -y, -z'
'y, -x+y, -z'
'x-y, x, -z'
'-x+2/3, -y+1/3, -z+1/3'
'y+2/3, -x+y+1/3, -z+1/3'
'x-y+2/3, x+1/3, -z+1/3'
'-x+1/3, -y+2/3, -z+2/3'
'y+1/3, -x+y+2/3, -z+2/3'
'x-y+1/3, x+2/3, -z+2/3'

loop_
_atom_site_label
_atom_site_type_symbol
_atom_site_fract_x
_atom_site_fract_y
_atom_site_fract_z
_atom_site_U_iso_or_equiv
_atom_site_adp_type
_atom_site_occupancy
_atom_site_site_symmetry_order
_atom_site_calc_flag
_atom_site_refinement_flags_posn
_atom_site_refinement_flags_adp
_atom_site_refinement_flags_occupancy
_atom_site_disorder_assembly
_atom_site_disorder_group
Ag1 Ag 0.23573(3) 0.54154(3) 0.66200(2) 0.04111(18) Uani 1 1 d . . . . .
Ag2 Ag 0.333333 0.666667 0.63473(2) 0.0369(2) Uani 1 3 d S T P . .
Ag3 Ag 0.333333 0.666667 0.55486(3) 0.0445(3) Uani 1 3 d S T P . .
Ag4 Ag 0.09068(4) 0.38781(4) 0.69297(2) 0.0533(2) Uani 1 1 d . . . . .
P1 P 0.01433(15) 0.28103(14) 0.71045(7) 0.0562(6) Uani 1 1 d . . . . .
O5 O 0.0282(5) 0.1901(4) 0.7466(2) 0.070(2) Uani 1 1 d . . . . .
C21 C 0.0595(6) 0.2538(6) 0.7345(3) 0.057(3) Uani 1 1 d . . . . .
C22 C 0.1215(6) 0.2860(6) 0.7434(3) 0.056(3) Uani 1 1 d . . . . .
H22 H 0.152914 0.329262 0.737737 0.067 Uiso 1 1 calc R U . . .
C23 C 0.1327(6) 0.2431(6) 0.7632(3) 0.060(3) Uani 1 1 d . . . . .
H23 H 0.171932 0.253177 0.773513 0.072 Uiso 1 1 calc R U . . .
C24 C 0.0751(9) 0.1853(8) 0.7638(3) 0.079(4) Uani 1 1 d . . . . .
H24 H 0.068087 0.147329 0.774416 0.095 Uiso 1 1 calc R U . . .
O6 O -0.1008(4) 0.2115(4) 0.7444(2) 0.070(2) Uani 1 1 d . . . . .
C31 C -0.0546(6) 0.2739(7) 0.7334(3) 0.064(3) Uani 1 1 d . . . . .
C32 C -0.0694(6) 0.3203(6) 0.7421(3) 0.065(3) Uani 1 1 d . . . . .
H32 H -0.045149 0.365629 0.737806 0.078 Uiso 1 1 calc R U . . .
C33 C -0.1291(7) 0.2865(9) 0.7589(4) 0.081(4) Uani 1 1 d . . . . .
H33 H -0.152788 0.305052 0.767675 0.097 Uiso 1 1 calc R U . . .
C34 C -0.1453(7) 0.2233(8) 0.7600(3) 0.076(4) Uani 1 1 d . . . . .
H34 H -0.182908 0.190468 0.770180 0.092 Uiso 1 1 calc R U . . .
O7A O -0.0743(11) 0.2128(10) 0.6658(5) 0.096(4) Uani 0.67(2) 1 d . U P A 1
C41A C -0.0200(17) 0.2138(17) 0.6806(9) 0.082(5) Uani 0.67(2) 1 d . U P A 1
C42A C -0.0066(13) 0.1683(13) 0.6720(6) 0.083(5) Uani 0.67(2) 1 d . U P A 1
C43A C -0.0507(14) 0.1381(14) 0.6457(6) 0.085(5) Uani 0.67(2) 1 d . U P A 1
O7B O -0.0961(14) 0.1797(15) 0.6806(6) 0.064(6) Uani 0.33(2) 1 d . U P A 2
C41B C -0.031(2) 0.223(3) 0.6814(12) 0.054(7) Uani 0.33(2) 1 d . U P A 2
C42B C -0.006(2) 0.220(2) 0.6529(9) 0.063(7) Uani 0.33(2) 1 d . U P A 2
C43B C -0.062(2) 0.166(2) 0.6366(9) 0.062(7) Uani 0.33(2) 1 d . U P A 2
C44 C -0.1021(11) 0.1546(10) 0.6463(4) 0.101(4) Uani 1 1 d . U . . .
P2 P 0.333333 0.666667 0.50039(10) 0.0436(8) Uani 1 3 d S T P . .
O8 O 0.4230(4) 0.7163(4) 0.45165(18) 0.0569(18) Uani 1 1 d . . . . .
C11 C 0.4140(5) 0.7211(5) 0.4836(2) 0.047(2) Uani 1 1 d . . . . .
C12 C 0.4702(6) 0.7668(5) 0.4975(3) 0.053(2) Uani 1 1 d . . . . .
H12 H 0.475873 0.777525 0.518768 0.064 Uiso 1 1 calc R U . . .
C13 C 0.5207(7) 0.7966(6) 0.4731(3) 0.067(3) Uani 1 1 d . . . . .
H13 H 0.564636 0.830486 0.475225 0.080 Uiso 1 1 calc R U . . .
C14 C 0.4894(7) 0.7639(6) 0.4469(3) 0.072(4) Uani 1 1 d . . . . .
H14 H 0.510098 0.772318 0.427405 0.086 Uiso 1 1 calc R U . . .
C51 C 0.0245(5) 0.4018(5) 0.6163(3) 0.057(3) Uani 1 1 d . . . . .
H51 H 0.069608 0.433397 0.615552 0.069 Uiso 1 1 calc R U . . .
C52 C -0.0013(6) 0.3539(6) 0.5944(3) 0.067(3) Uani 1 1 d . . . . .
H52 H 0.025919 0.353753 0.578421 0.080 Uiso 1 1 calc R U . . .
C53 C -0.0700(7) 0.3030(7) 0.5952(4) 0.073(4) Uani 1 1 d . . . . .
H53 H -0.086722 0.268926 0.580457 0.088 Uiso 1 1 calc R U . . .
C54 C -0.1111(7) 0.3050(6) 0.6180(3) 0.066(3) Uani 1 1 d . . . . .
H54 H -0.156169 0.273238 0.617872 0.079 Uiso 1 1 calc R U . . .
C55 C -0.1443(6) 0.4065(8) 0.7121(4) 0.079(4) Uani 1 1 d . . . . .
H55 H -0.189069 0.373895 0.712249 0.095 Uiso 1 1 calc R U . . .
C56 C -0.1210(7) 0.4524(9) 0.7351(4) 0.080(4) Uani 1 1 d . . . . .
H56 H -0.149458 0.451063 0.750822 0.096 Uiso 1 1 calc R U . . .
C57 C -0.0518(8) 0.5040(9) 0.7352(4) 0.084(4) Uani 1 1 d . . . . .
H57 H -0.035721 0.535604 0.751161 0.101 Uiso 1 1 calc R U . . .
C58 C -0.0100(6) 0.5065(7) 0.7123(3) 0.068(3) Uani 1 1 d . . . . .
H58 H 0.034331 0.540266 0.712612 0.082 Uiso 1 1 calc R U . . .
C59 C 0.0088(5) 0.4564(6) 0.6641(3) 0.051(2) Uani 1 1 d . . . . .
C60 C -0.1275(6) 0.3570(6) 0.6653(3) 0.067(3) Uani 1 1 d . . . . .
H60 H -0.172388 0.324590 0.665657 0.080 Uiso 1 1 calc R U . . .
C61 C -0.0160(6) 0.4053(6) 0.6410(3) 0.051(2) Uani 1 1 d . . . . .
C62 C -0.0861(5) 0.3548(6) 0.6419(3) 0.053(2) Uani 1 1 d . . . . .
C63 C -0.1029(6) 0.4062(6) 0.6878(3) 0.060(3) Uani 1 1 d . . . . .
C64 C -0.0336(5) 0.4570(6) 0.6872(3) 0.050(2) Uani 1 1 d . . . . .
C65 C 0.0804(5) 0.5062(6) 0.6647(2) 0.050(2) Uani 1 1 d . . . . .
O1 O 0.1198(3) 0.4908(4) 0.67850(16) 0.0468(15) Uani 1 1 d . . . . .
O2 O 0.2039(3) 0.4343(3) 0.68002(17) 0.0478(15) Uani 1 1 d . . . . .
C71 C 0.1688(6) 0.4362(6) 0.5497(3) 0.058(3) Uani 1 1 d . . . . .
H71 H 0.192921 0.439139 0.567637 0.069 Uiso 1 1 calc R U . . .
C72 C 0.1542(7) 0.3864(7) 0.5278(3) 0.068(3) Uani 1 1 d . . . . .
H72 H 0.168258 0.355740 0.531276 0.081 Uiso 1 1 calc R U . . .
C73 C 0.1181(7) 0.3817(7) 0.5001(3) 0.073(4) Uani 1 1 d . . . . .
H73 H 0.109560 0.348614 0.485456 0.088 Uiso 1 1 calc R U . . .
C74 C 0.0960(6) 0.4250(7) 0.4948(3) 0.065(3) Uani 1 1 d . . . . .
H74 H 0.071760 0.420437 0.476637 0.079 Uiso 1 1 calc R U . . .
C75 C 0.0739(6) 0.6168(7) 0.5272(3) 0.065(3) Uani 1 1 d . . . . .
H75 H 0.049123 0.611887 0.509261 0.078 Uiso 1 1 calc R U . . .
C76 C 0.0864(6) 0.6665(6) 0.5474(3) 0.062(3) Uani 1 1 d . . . . .
H76 H 0.069528 0.694871 0.543905 0.074 Uiso 1 1 calc R U . . .
C77 C 0.1266(6) 0.6743(6) 0.5743(3) 0.055(2) Uani 1 1 d . . . . .
H77 H 0.135796 0.708856 0.588128 0.066 Uiso 1 1 calc R U . . .
C78 C 0.1520(5) 0.6339(6) 0.5806(2) 0.053(2) Uani 1 1 d . . . . .
H78 H 0.177789 0.640786 0.598452 0.063 Uiso 1 1 calc R U . . .
C79 C 0.1610(5) 0.5364(5) 0.5647(2) 0.048(2) Uani 1 1 d . . . . .
C80 C 0.0856(6) 0.5203(7) 0.5120(3) 0.063(3) Uani 1 1 d . . . . .
H80 H 0.060236 0.514712 0.494154 0.076 Uiso 1 1 calc R U . . .
C81 C 0.1465(5) 0.4837(6) 0.5445(2) 0.051(2) Uani 1 1 d . . . . .
C82 C 0.1092(5) 0.4790(6) 0.5169(3) 0.056(3) Uani 1 1 d . . . . .
C83 C 0.0976(5) 0.5715(6) 0.5327(3) 0.053(2) Uani 1 1 d . . . . .
C84 C 0.1386(5) 0.5812(6) 0.5598(2) 0.051(2) Uani 1 1 d . . . . .
C85 C 0.2053(5) 0.5459(5) 0.5932(2) 0.044(2) Uani 1 1 d . . . . .
O3 O 0.1839(4) 0.5023(4) 0.61429(16) 0.0489(16) Uani 1 1 d . . . . .
O4 O 0.2607(4) 0.6010(4) 0.59487(17) 0.0578(19) Uani 1 1 d . . . . .
O10 O 0.9409(14) 0.2150(13) 0.5187(6) 0.245(12) Uani 1 1 d . U . . .
H1O H 0.961182 0.200394 0.535755 0.367 Uiso 1 1 d R U . . .
H2O H 0.896732 0.212854 0.520655 0.367 Uiso 1 1 d R U . . .
O9 O 1.000000 1.000000 0.6488(9) 0.199(14) Uani 1 3 d S TU P . .
H9O H 1.000000 1.000000 0.671196 0.299 Uiso 1 3 d R U P . .

loop_
_atom_site_aniso_label
_atom_site_aniso_U_11
_atom_site_aniso_U_22
_atom_site_aniso_U_33
_atom_site_aniso_U_23
_atom_site_aniso_U_13
_atom_site_aniso_U_12
Ag1 0.0375(3) 0.0361(3) 0.0487(3) 0.0008(2) -0.0007(2) 0.0176(3)
Ag2 0.0357(3) 0.0357(3) 0.0393(5) 0.000 0.000 0.01784(16)
Ag3 0.0463(4) 0.0463(4) 0.0409(5) 0.000 0.000 0.0231(2)
Ag4 0.0431(4) 0.0404(4) 0.0697(5) 0.0107(3) 0.0028(3) 0.0158(3)
P1 0.0494(14) 0.0423(13) 0.0612(15) 0.0077(11) -0.0022(12) 0.0113(11)
O5 0.078(6) 0.046(4) 0.075(5) 0.020(4) -0.005(4) 0.022(4)
C21 0.062(7) 0.046(6) 0.056(6) 0.015(4) 0.009(5) 0.022(5)
C22 0.058(6) 0.050(6) 0.055(6) 0.000(4) 0.009(5) 0.024(5)
C23 0.053(6) 0.064(7) 0.062(6) 0.012(5) 0.006(5) 0.029(6)
C24 0.105(12) 0.086(10) 0.061(7) 0.026(7) 0.016(7) 0.058(9)
O6 0.054(5) 0.054(5) 0.076(5) 0.012(4) 0.000(4) 0.008(4)
C31 0.056(7) 0.063(7) 0.062(7) 0.010(5) 0.000(5) 0.022(6)
C32 0.045(6) 0.056(7) 0.084(8) 0.008(6) -0.009(5) 0.018(5)
C33 0.062(8) 0.100(12) 0.083(9) 0.012(8) -0.003(7) 0.042(8)
C34 0.051(7) 0.088(10) 0.072(8) 0.014(7) 0.005(6) 0.022(7)
O7A 0.099(7) 0.086(6) 0.095(6) 0.004(5) -0.017(5) 0.041(5)
C41A 0.084(7) 0.073(7) 0.084(7) 0.003(6) -0.006(6) 0.035(5)
C42A 0.084(7) 0.076(7) 0.083(7) -0.007(6) -0.002(6) 0.034(5)
C43A 0.088(7) 0.078(7) 0.083(7) -0.008(6) -0.006(6) 0.037(5)
O7B 0.057(8) 0.065(9) 0.053(8) 0.000(6) 0.008(6) 0.018(6)
C41B 0.049(8) 0.056(8) 0.048(8) -0.001(6) 0.005(6) 0.020(6)
C42B 0.056(8) 0.065(9) 0.057(8) -0.006(6) 0.002(6) 0.022(6)
C43B 0.058(9) 0.065(10) 0.058(9) -0.006(7) -0.002(7) 0.027(7)
C44 0.102(7) 0.091(6) 0.094(6) -0.007(5) -0.012(5) 0.037(5)
P2 0.0413(13) 0.0413(13) 0.048(2) 0.000 0.000 0.0207(6)
O8 0.055(4) 0.060(5) 0.057(4) 0.008(3) 0.013(3) 0.029(4)
C11 0.048(5) 0.043(5) 0.051(5) 0.003(4) -0.001(4) 0.022(4)
C12 0.056(6) 0.040(5) 0.058(6) 0.004(4) -0.001(5) 0.019(5)
C13 0.063(7) 0.051(6) 0.080(8) 0.008(6) 0.012(6) 0.023(6)
C14 0.080(9) 0.058(7) 0.085(9) 0.029(6) 0.040(7) 0.041(7)
C51 0.041(5) 0.045(6) 0.079(7) 0.008(5) -0.011(5) 0.016(4)
C52 0.055(7) 0.048(6) 0.079(8) -0.002(5) -0.006(6) 0.011(5)
C53 0.063(8) 0.056(7) 0.090(9) -0.008(6) -0.020(7) 0.021(6)
C54 0.060(7) 0.040(5) 0.081(8) 0.002(5) -0.019(6) 0.013(5)
C55 0.038(6) 0.091(10) 0.102(10) 0.014(8) 0.015(6) 0.028(6)
C56 0.055(7) 0.097(11) 0.094(10) 0.001(8) 0.016(7) 0.042(8)
C57 0.059(8) 0.095(11) 0.100(11) -0.008(8) 0.014(7) 0.040(8)
C58 0.042(6) 0.070(8) 0.091(9) -0.010(6) 0.010(6) 0.027(6)
C59 0.035(5) 0.051(6) 0.058(6) 0.012(4) -0.003(4) 0.015(4)
C60 0.038(5) 0.057(7) 0.093(9) 0.020(6) 0.001(5) 0.014(5)
C61 0.050(6) 0.047(5) 0.056(6) 0.010(4) -0.001(4) 0.023(5)
C62 0.040(5) 0.051(6) 0.063(6) 0.010(5) -0.008(4) 0.019(5)
C63 0.038(5) 0.061(7) 0.068(7) 0.010(5) -0.004(5) 0.014(5)
C64 0.034(5) 0.055(6) 0.065(6) 0.011(5) 0.008(4) 0.026(5)
C65 0.037(5) 0.055(6) 0.051(5) 0.000(4) -0.007(4) 0.019(5)
O1 0.041(3) 0.049(4) 0.054(4) -0.003(3) -0.004(3) 0.026(3)
O2 0.045(4) 0.041(3) 0.061(4) 0.013(3) 0.015(3) 0.024(3)
C71 0.045(5) 0.062(7) 0.069(7) -0.006(5) -0.010(5) 0.029(5)
C72 0.063(7) 0.072(8) 0.070(7) -0.020(6) -0.015(6) 0.035(6)
C73 0.069(8) 0.071(8) 0.071(8) -0.028(6) -0.008(6) 0.029(7)
C74 0.058(7) 0.072(8) 0.063(7) -0.014(6) -0.010(5) 0.030(6)
C75 0.039(5) 0.075(8) 0.075(7) 0.011(6) -0.001(5) 0.025(6)
C76 0.040(5) 0.058(7) 0.083(8) 0.001(6) 0.006(5) 0.023(5)
C77 0.050(6) 0.045(5) 0.064(6) 0.008(4) 0.010(5) 0.019(5)
C78 0.045(5) 0.054(6) 0.053(5) 0.007(4) 0.006(4) 0.021(5)
C79 0.040(5) 0.045(5) 0.048(5) 0.001(4) -0.005(4) 0.013(4)
C80 0.047(6) 0.089(9) 0.053(6) -0.007(6) -0.005(4) 0.034(6)
C81 0.037(5) 0.050(6) 0.055(5) -0.005(4) -0.002(4) 0.015(4)
C82 0.035(5) 0.063(7) 0.062(6) -0.019(5) 0.003(4) 0.018(5)
C83 0.039(5) 0.058(6) 0.053(6) 0.004(4) 0.003(4) 0.018(5)
C84 0.045(5) 0.054(6) 0.050(5) 0.006(4) 0.001(4) 0.021(5)
C85 0.044(5) 0.040(5) 0.039(4) -0.001(4) -0.008(4) 0.014(4)
O3 0.046(4) 0.046(4) 0.049(4) -0.006(3) -0.011(3) 0.018(3)
O4 0.045(4) 0.062(5) 0.049(4) -0.001(3) -0.006(3) 0.013(4)
O10 0.27(2) 0.222(19) 0.217(17) 0.000(14) 0.022(15) 0.109(15)
O9 0.197(15) 0.197(15) 0.20(2) 0.000 0.000 0.098(7)

loop_
_atom_type_symbol
_atom_type_description
_atom_type_scat_dispersion_real
_atom_type_scat_dispersion_imag
_atom_type_scat_source
C C 0.0181 0.0091 'International Tables Vol C Tables 4.2.6.8 and 6.1.1.4'
H H 0.0000 0.0000 'International Tables Vol C Tables 4.2.6.8 and 6.1.1.4'
Ag Ag 0.1306 4.2820 'International Tables Vol C Tables 4.2.6.8 and 6.1.1.4'
O O 0.0492 0.0322 'International Tables Vol C Tables 4.2.6.8 and 6.1.1.4'
P P 0.2955 0.4335 'International Tables Vol C Tables 4.2.6.8 and 6.1.1.4'

loop_
_geom_angle_atom_site_label_1
_geom_angle_atom_site_label_2
_geom_angle_atom_site_label_3
_geom_angle
_geom_angle_site_symmetry_1
_geom_angle_site_symmetry_3
_geom_angle_publ_flag
O3 Ag1 O2 92.6(3) . . ?
O3 Ag1 O1 80.3(2) . . ?
O2 Ag1 O1 73.0(2) . . ?
O3 Ag1 Ag1 121.04(19) . 15_556 ?
O2 Ag1 Ag1 86.13(18) . 15_556 ?
O1 Ag1 Ag1 151.24(17) . 15_556 ?
O3 Ag1 Ag1 99.63(19) . 14_456 ?
O2 Ag1 Ag1 140.29(16) . 14_456 ?
O1 Ag1 Ag1 72.09(17) . 14_456 ?
Ag1 Ag1 Ag1 117.824(14) 15_556 14_456 ?
O3 Ag1 Ag2 91.93(19) . . ?
O2 Ag1 Ag2 150.71(17) . . ?
O1 Ag1 Ag2 136.26(17) . . ?
Ag1 Ag1 Ag2 66.886(12) 15_556 . ?
Ag1 Ag1 Ag2 66.888(12) 14_456 . ?
O3 Ag1 Ag2 144.54(19) . 13_566 ?
O2 Ag1 Ag2 121.96(19) . 13_566 ?
O1 Ag1 Ag2 115.06(16) . 13_566 ?
Ag1 Ag1 Ag2 59.909(13) 15_556 13_566 ?
Ag1 Ag1 Ag2 59.903(13) 14_456 13_566 ?
Ag2 Ag1 Ag2 54.33(4) . 13_566 ?
O4 Ag2 O4 73.1(3) 3_565 . ?
O4 Ag2 O4 73.1(3) 3_565 2_665 ?
O4 Ag2 O4 73.1(3) . 2_665 ?
O4 Ag2 Ag2 136.55(18) 3_565 13_566 ?
O4 Ag2 Ag2 136.55(19) . 13_566 ?
O4 Ag2 Ag2 136.55(18) 2_665 13_566 ?
O4 Ag2 Ag1 71.98(19) 3_565 3_565 ?
O4 Ag2 Ag1 115.7(2) . 3_565 ?
O4 Ag2 Ag1 138.9(2) 2_665 3_565 ?
Ag2 Ag2 Ag1 66.24(2) 13_566 3_565 ?
O4 Ag2 Ag1 138.9(2) 3_565 . ?
O4 Ag2 Ag1 71.98(19) . . ?
O4 Ag2 Ag1 115.7(2) 2_665 . ?
Ag2 Ag2 Ag1 66.24(2) 13_566 . ?
Ag1 Ag2 Ag1 104.87(3) 3_565 . ?
O4 Ag2 Ag1 115.7(2) 3_565 2_665 ?
O4 Ag2 Ag1 138.9(2) . 2_665 ?
O4 Ag2 Ag1 71.98(19) 2_665 2_665 ?
Ag2 Ag2 Ag1 66.25(2) 13_566 2_665 ?
Ag1 Ag2 Ag1 104.87(3) 3_565 2_665 ?
Ag1 Ag2 Ag1 104.87(3) . 2_665 ?
O4 Ag2 Ag1 159.3(2) 3_565 15_556 ?
O4 Ag2 Ag1 103.7(2) . 15_556 ?
O4 Ag2 Ag1 86.3(2) 2_665 15_556 ?
Ag2 Ag2 Ag1 59.43(2) 13_566 15_556 ?
Ag1 Ag2 Ag1 125.67(4) 3_565 15_556 ?
Ag1 Ag2 Ag1 53.207(10) . 15_556 ?
Ag1 Ag2 Ag1 53.208(10) 2_665 15_556 ?
O4 Ag2 Ag1 86.3(2) 3_565 13_566 ?
O4 Ag2 Ag1 159.3(2) . 13_566 ?
O4 Ag2 Ag1 103.7(2) 2_665 13_566 ?
Ag2 Ag2 Ag1 59.43(2) 13_566 13_566 ?
Ag1 Ag2 Ag1 53.206(10) 3_565 13_566 ?
Ag1 Ag2 Ag1 125.67(4) . 13_566 ?
Ag1 Ag2 Ag1 53.210(10) 2_665 13_566 ?
Ag1 Ag2 Ag1 96.43(3) 15_556 13_566 ?
O4 Ag2 Ag1 103.7(2) 3_565 14_456 ?
O4 Ag2 Ag1 86.3(2) . 14_456 ?
O4 Ag2 Ag1 159.3(2) 2_665 14_456 ?
Ag2 Ag2 Ag1 59.43(2) 13_566 14_456 ?
Ag1 Ag2 Ag1 53.207(10) 3_565 14_456 ?
Ag1 Ag2 Ag1 53.208(10) . 14_456 ?
Ag1 Ag2 Ag1 125.67(4) 2_665 14_456 ?
Ag1 Ag2 Ag1 96.43(3) 15_556 14_456 ?
Ag1 Ag2 Ag1 96.43(3) 13_566 14_456 ?
P2 Ag3 O4 136.66(18) . 3_565 ?
P2 Ag3 O4 136.66(18) . . ?
O4 Ag3 O4 72.9(3) 3_565 . ?
P2 Ag3 O4 136.66(18) . 2_665 ?
O4 Ag3 O4 72.9(3) 3_565 2_665 ?
O4 Ag3 O4 72.9(3) . 2_665 ?
O1 Ag4 P1 153.2(2) . . ?
O1 Ag4 O2 76.8(2) . . ?
P1 Ag4 O2 130.01(19) . . ?
C41B P1 C21 111.3(18) . . ?
C41B P1 C31 98.7(15) . . ?
C21 P1 C31 107.7(6) . . ?
C21 P1 C41A 100.3(11) . . ?
C31 P1 C41A 107.8(12) . . ?
C41B P1 Ag4 116.1(17) . . ?
C21 P1 Ag4 106.8(4) . . ?
C31 P1 Ag4 115.9(5) . . ?
C41A P1 Ag4 116.9(12) . . ?
C24 O5 C21 105.9(11) . . ?
C22 C21 O5 110.2(11) . . ?
C22 C21 P1 129.6(9) . . ?
O5 C21 P1 120.2(9) . . ?
C21 C22 C23 107.9(11) . . ?
C21 C22 H22 126.1 . . ?
C23 C22 H22 126.1 . . ?
C24 C23 C22 105.8(12) . . ?
C24 C23 H23 127.1 . . ?
C22 C23 H23 127.1 . . ?
C23 C24 O5 110.3(12) . . ?
C23 C24 H24 124.9 . . ?
O5 C24 H24 124.9 . . ?
C34 O6 C31 102.9(12) . . ?
C32 C31 O6 111.9(12) . . ?
C32 C31 P1 130.3(10) . . ?
O6 C31 P1 117.8(11) . . ?
C31 C32 C33 105.7(13) . . ?
C31 C32 H32 127.1 . . ?
C33 C32 H32 127.1 . . ?
C34 C33 C32 107.1(15) . . ?
C34 C33 H33 126.5 . . ?
C32 C33 H33 126.5 . . ?
C33 C34 O6 112.4(13) . . ?
C33 C34 H34 123.8 . . ?
O6 C34 H34 123.8 . . ?
C41A O7A C44 105(2) . . ?
C42A C41A O7A 116(3) . . ?
C42A C41A P1 135(3) . . ?
O7A C41A P1 109(2) . . ?
C41A C42A C43A 102(3) . . ?
C44 C43A C42A 110(2) . . ?
C41B O7B C44 99(3) . . ?
O7B C41B C42B 107(4) . . ?
O7B C41B P1 128(3) . . ?
C42B C41B P1 124(4) . . ?
C41B C42B C43B 105(4) . . ?
C41B C42B C44 80(3) . . ?
C43B C42B C44 25.8(18) . . ?
C44 C43B C42B 111(4) . . ?
C43A C44 O7A 102.8(19) . . ?
C43B C44 O7B 115(3) . . ?
C43B C44 C42B 43(3) . . ?
O7B C44 C42B 74.1(17) . . ?
C11 P2 C11 105.2(4) . 2_665 ?
C11 P2 C11 105.2(4) . 3_565 ?
C11 P2 C11 105.2(4) 2_665 3_565 ?
C11 P2 Ag3 113.4(3) . . ?
C11 P2 Ag3 113.4(3) 2_665 . ?
C11 P2 Ag3 113.4(3) 3_565 . ?
C11 O8 C14 103.3(10) . . ?
C12 C11 O8 112.0(10) . . ?
C12 C11 P2 129.5(9) . . ?
O8 C11 P2 118.5(8) . . ?
C11 C12 C13 106.9(11) . . ?
C11 C12 H12 126.6 . . ?
C13 C12 H12 126.6 . . ?
C14 C13 C12 104.4(11) . . ?
C14 C13 H13 127.8 . . ?
C12 C13 H13 127.8 . . ?
C13 C14 O8 113.5(11) . . ?
C13 C14 H14 123.3 . . ?
O8 C14 H14 123.3 . . ?
C52 C51 C61 121.5(11) . . ?
C52 C51 H51 119.3 . . ?
C61 C51 H51 119.3 . . ?
C51 C52 C53 121.2(13) . . ?
C51 C52 H52 119.4 . . ?
C53 C52 H52 119.4 . . ?
C54 C53 C52 119.5(13) . . ?
C54 C53 H53 120.3 . . ?
C52 C53 H53 120.3 . . ?
C53 C54 C62 121.4(12) . . ?
C53 C54 H54 119.3 . . ?
C62 C54 H54 119.3 . . ?
C56 C55 C63 122.1(13) . . ?
C56 C55 H55 118.9 . . ?
C63 C55 H55 118.9 . . ?
C55 C56 C57 119.9(13) . . ?
C55 C56 H56 120.1 . . ?
C57 C56 H56 120.1 . . ?
C58 C57 C56 120.5(15) . . ?
C58 C57 H57 119.7 . . ?
C56 C57 H57 119.7 . . ?
C57 C58 C64 120.9(13) . . ?
C57 C58 H58 119.5 . . ?
C64 C58 H58 119.5 . . ?
C64 C59 C61 120.2(10) . . ?
C64 C59 C65 120.1(11) . . ?
C61 C59 C65 119.6(10) . . ?
C63 C60 C62 121.1(11) . . ?
C63 C60 H60 119.4 . . ?
C62 C60 H60 119.4 . . ?
C59 C61 C51 123.3(10) . . ?
C59 C61 C62 118.5(10) . . ?
C51 C61 C62 118.1(11) . . ?
C60 C62 C54 121.8(11) . . ?
C60 C62 C61 120.0(11) . . ?
C54 C62 C61 118.2(11) . . ?
C60 C63 C55 120.8(12) . . ?
C60 C63 C64 119.8(12) . . ?
C55 C63 C64 119.3(12) . . ?
C59 C64 C63 120.4(11) . . ?
C59 C64 C58 122.3(10) . . ?
C63 C64 C58 117.2(10) . . ?
O2 C65 O1 121.5(10) 14_456 . ?
O2 C65 C59 120.0(9) 14_456 . ?
O1 C65 C59 118.3(10) . . ?
C65 O1 Ag4 123.5(7) . . ?
C65 O1 Ag1 120.2(7) . . ?
Ag4 O1 Ag1 105.5(3) . . ?
C65 O2 Ag1 111.2(6) 15_556 . ?
C65 O2 Ag4 136.6(7) 15_556 . ?
Ag1 O2 Ag4 104.5(3) . . ?
C72 C71 C81 119.8(11) . . ?
C72 C71 H71 120.1 . . ?
C81 C71 H71 120.1 . . ?
C71 C72 C73 120.8(13) . . ?
C71 C72 H72 119.6 . . ?
C73 C72 H72 119.6 . . ?
C74 C73 C72 120.6(12) . . ?
C74 C73 H73 119.7 . . ?
C72 C73 H73 119.7 . . ?
C73 C74 C82 121.9(12) . . ?
C73 C74 H74 119.1 . . ?
C82 C74 H74 119.1 . . ?
C76 C75 C83 121.8(12) . . ?
C76 C75 H75 119.1 . . ?
C83 C75 H75 119.1 . . ?
C75 C76 C77 117.8(12) . . ?
C75 C76 H76 121.1 . . ?
C77 C76 H76 121.1 . . ?
C78 C77 C76 123.5(11) . . ?
C78 C77 H77 118.3 . . ?
C76 C77 H77 118.3 . . ?
C77 C78 C84 119.1(11) . . ?
C77 C78 H78 120.5 . . ?
C84 C78 H78 120.5 . . ?
C84 C79 C81 123.0(10) . . ?
C84 C79 C85 119.1(9) . . ?
C81 C79 C85 117.9(10) . . ?
C82 C80 C83 122.2(11) . . ?
C82 C80 H80 118.9 . . ?
C83 C80 H80 118.9 . . ?
C79 C81 C82 116.6(11) . . ?
C79 C81 C71 123.4(10) . . ?
C82 C81 C71 120.0(10) . . ?
C80 C82 C81 121.4(11) . . ?
C80 C82 C74 121.7(11) . . ?
C81 C82 C74 116.9(11) . . ?
C80 C83 C75 122.4(11) . . ?
C80 C83 C84 118.5(11) . . ?
C75 C83 C84 118.9(11) . . ?
C79 C84 C78 123.2(10) . . ?
C79 C84 C83 118.0(10) . . ?
C78 C84 C83 118.8(11) . . ?
O3 C85 O4 123.9(9) . . ?
O3 C85 C79 118.9(9) . . ?
O4 C85 C79 117.0(8) . . ?
C85 O3 Ag1 113.3(6) . . ?
C85 O4 Ag2 136.5(6) . . ?
C85 O4 Ag3 130.0(6) . . ?
Ag2 O4 Ag3 93.2(3) . . ?
H1O O10 H2O 124.1 . . ?

loop_
_geom_bond_atom_site_label_1
_geom_bond_atom_site_label_2
_geom_bond_distance
_geom_bond_site_symmetry_2
_geom_bond_publ_flag
Ag1 O3 2.306(6) . ?
Ag1 O2 2.341(7) . ?
Ag1 O1 2.438(7) . ?
Ag1 Ag1 2.6712(7) 15_556 ?
Ag1 Ag1 2.6713(7) 14_456 ?
Ag1 Ag2 2.8860(8) . ?
Ag1 Ag2 3.0679(8) 13_566 ?
Ag2 O4 2.340(7) 3_565 ?
Ag2 O4 2.340(7) . ?
Ag2 O4 2.340(7) 2_665 ?
Ag2 Ag2 2.723(2) 13_566 ?
Ag3 P2 2.322(4) . ?
Ag3 O4 2.345(8) 3_565 ?
Ag3 O4 2.345(8) . ?
Ag3 O4 2.345(8) 2_665 ?
Ag4 O1 2.221(7) . ?
Ag4 P1 2.332(3) . ?
Ag4 O2 2.353(7) . ?
P1 C41B 1.74(5) . ?
P1 C21 1.792(12) . ?
P1 C31 1.810(14) . ?
P1 C41A 1.86(4) . ?
O5 C24 1.361(18) . ?
O5 C21 1.381(13) . ?
C21 C22 1.301(17) . ?
C22 C23 1.423(16) . ?
C22 H22 0.9300 . ?
C23 C24 1.34(2) . ?
C23 H23 0.9300 . ?
C24 H24 0.9300 . ?
O6 C34 1.367(18) . ?
O6 C31 1.381(15) . ?
C31 C32 1.335(19) . ?
C32 C33 1.400(19) . ?
C32 H32 0.9300 . ?
C33 C34 1.32(2) . ?
C33 H33 0.9300 . ?
C34 H34 0.9300 . ?
O7A C41A 1.40(4) . ?
O7A C44 1.44(3) . ?
C41A C42A 1.29(4) . ?
C42A C43A 1.44(3) . ?
C43A C44 1.42(3) . ?
O7B C41B 1.33(6) . ?
O7B C44 1.56(3) . ?
C41B C42B 1.36(6) . ?
C42B C43B 1.46(5) . ?
C42B C44 1.99(4) . ?
C43B C44 0.93(4) . ?
P2 C11 1.802(11) . ?
P2 C11 1.802(10) 2_665 ?
P2 C11 1.802(10) 3_565 ?
O8 C11 1.390(12) . ?
O8 C14 1.390(16) . ?
C11 C12 1.339(15) . ?
C12 C13 1.457(16) . ?
C12 H12 0.9300 . ?
C13 C14 1.34(2) . ?
C13 H13 0.9300 . ?
C14 H14 0.9300 . ?
C51 C52 1.341(17) . ?
C51 C61 1.441(17) . ?
C51 H51 0.9300 . ?
C52 C53 1.433(17) . ?
C52 H52 0.9300 . ?
C53 C54 1.38(2) . ?
C53 H53 0.9300 . ?
C54 C62 1.426(17) . ?
C54 H54 0.9300 . ?
C55 C56 1.34(2) . ?
C55 C63 1.416(18) . ?
C55 H55 0.9300 . ?
C56 C57 1.45(2) . ?
C56 H56 0.9300 . ?
C57 C58 1.355(18) . ?
C57 H57 0.9300 . ?
C58 C64 1.461(17) . ?
C58 H58 0.9300 . ?
C59 C64 1.399(15) . ?
C59 C61 1.422(16) . ?
C59 C65 1.473(13) . ?
C60 C63 1.378(19) . ?
C60 C62 1.404(18) . ?
C60 H60 0.9300 . ?
C61 C62 1.453(15) . ?
C63 C64 1.441(14) . ?
C65 O2 1.269(13) 14_456 ?
C65 O1 1.277(13) . ?
C71 C72 1.390(17) . ?
C71 C81 1.449(16) . ?
C71 H71 0.9300 . ?
C72 C73 1.419(18) . ?
C72 H72 0.9300 . ?
C73 C74 1.36(2) . ?
C73 H73 0.9300 . ?
C74 C82 1.472(16) . ?
C74 H74 0.9300 . ?
C75 C76 1.348(18) . ?
C75 C83 1.429(17) . ?
C75 H75 0.9300 . ?
C76 C77 1.429(17) . ?
C76 H76 0.9300 . ?
C77 C78 1.362(16) . ?
C77 H77 0.9300 . ?
C78 C84 1.414(16) . ?
C78 H78 0.9300 . ?
C79 C84 1.391(16) . ?
C79 C81 1.393(15) . ?
C79 C85 1.533(12) . ?
C80 C82 1.338(18) . ?
C80 C83 1.391(17) . ?
C80 H80 0.9300 . ?
C81 C82 1.431(15) . ?
C83 C84 1.438(14) . ?
C85 O3 1.256(12) . ?
C85 O4 1.284(12) . ?
O10 H1O 1.0102 . ?
O10 H2O 1.0039 . ?
O9 H9O 0.9531 . ?

loop_
_geom_torsion_atom_site_label_1
_geom_torsion_atom_site_label_2
_geom_torsion_atom_site_label_3
_geom_torsion_atom_site_label_4
_geom_torsion
_geom_torsion_site_symmetry_1
_geom_torsion_site_symmetry_2
_geom_torsion_site_symmetry_3
_geom_torsion_site_symmetry_4
_geom_torsion_publ_flag
C24 O5 C21 C22 0.5(15) . . . . ?
C24 O5 C21 P1 -179.5(9) . . . . ?
C41B P1 C21 C22 132(2) . . . . ?
C31 P1 C21 C22 -120.7(12) . . . . ?
C41A P1 C21 C22 126.7(16) . . . . ?
Ag4 P1 C21 C22 4.4(13) . . . . ?
C41B P1 C21 O5 -48(2) . . . . ?
C31 P1 C21 O5 59.2(11) . . . . ?
C41A P1 C21 O5 -53.3(15) . . . . ?
Ag4 P1 C21 O5 -175.6(9) . . . . ?
O5 C21 C22 C23 -1.8(14) . . . . ?
P1 C21 C22 C23 178.2(10) . . . . ?
C21 C22 C23 C24 2.4(15) . . . . ?
C22 C23 C24 O5 -2.1(16) . . . . ?
C21 O5 C24 C23 1.1(16) . . . . ?
C34 O6 C31 C32 0.9(14) . . . . ?
C34 O6 C31 P1 -179.3(9) . . . . ?
C41B P1 C31 C32 -125(2) . . . . ?
C21 P1 C31 C32 119.7(13) . . . . ?
C41A P1 C31 C32 -132.9(16) . . . . ?
Ag4 P1 C31 C32 0.2(14) . . . . ?
C41B P1 C31 O6 56(2) . . . . ?
C21 P1 C31 O6 -60.0(11) . . . . ?
C41A P1 C31 O6 47.3(15) . . . . ?
Ag4 P1 C31 O6 -179.6(7) . . . . ?
O6 C31 C32 C33 -1.5(15) . . . . ?
P1 C31 C32 C33 178.7(10) . . . . ?
C31 C32 C33 C34 1.5(16) . . . . ?
C32 C33 C34 O6 -1.0(18) . . . . ?
C31 O6 C34 C33 0.1(16) . . . . ?
C44 O7A C41A C42A 4(4) . . . . ?
C44 O7A C41A P1 -173.0(18) . . . . ?
C21 P1 C41A C42A -16(4) . . . . ?
C31 P1 C41A C42A -129(4) . . . . ?
Ag4 P1 C41A C42A 98(4) . . . . ?
C21 P1 C41A O7A 160(2) . . . . ?
C31 P1 C41A O7A 48(3) . . . . ?
Ag4 P1 C41A O7A -85(2) . . . . ?
O7A C41A C42A C43A 8(4) . . . . ?
P1 C41A C42A C43A -176(3) . . . . ?
C41A C42A C43A C44 -18(3) . . . . ?
C44 O7B C41B C42B -1(5) . . . . ?
C44 O7B C41B P1 170(4) . . . . ?
C21 P1 C41B O7B 104(5) . . . . ?
C31 P1 C41B O7B -9(5) . . . . ?
Ag4 P1 C41B O7B -134(4) . . . . ?
C21 P1 C41B C42B -87(5) . . . . ?
C31 P1 C41B C42B 160(4) . . . . ?
Ag4 P1 C41B C42B 36(5) . . . . ?
O7B C41B C42B C43B -6(5) . . . . ?
P1 C41B C42B C43B -178(4) . . . . ?
O7B C41B C42B C44 1(4) . . . . ?
P1 C41B C42B C44 -171(4) . . . . ?
C41B C42B C43B C44 17(6) . . . . ?
C42B C43B C44 O7B -18(6) . . . . ?
C42A C43A C44 O7A 20(3) . . . . ?
C41A O7A C44 C43A -15(3) . . . . ?
C41B O7B C44 C43B 14(5) . . . . ?
C41B O7B C44 C42B 1(3) . . . . ?
C14 O8 C11 C12 -1.0(12) . . . . ?
C14 O8 C11 P2 -179.6(8) . . . . ?
C11 P2 C11 C12 114.6(13) 2_665 . . . ?
C11 P2 C11 C12 -134.5(12) 3_565 . . . ?
Ag3 P2 C11 C12 -9.9(12) . . . . ?
C11 P2 C11 O8 -67.1(7) 2_665 . . . ?
C11 P2 C11 O8 43.8(8) 3_565 . . . ?
Ag3 P2 C11 O8 168.4(6) . . . . ?
O8 C11 C12 C13 1.6(13) . . . . ?
P2 C11 C12 C13 179.9(9) . . . . ?
C11 C12 C13 C14 -1.5(14) . . . . ?
C12 C13 C14 O8 0.9(15) . . . . ?
C11 O8 C14 C13 0.0(14) . . . . ?
C61 C51 C52 C53 -2(2) . . . . ?
C51 C52 C53 C54 3(2) . . . . ?
C52 C53 C54 C62 -3(2) . . . . ?
C63 C55 C56 C57 1(3) . . . . ?
C55 C56 C57 C58 0(3) . . . . ?
C56 C57 C58 C64 -1(3) . . . . ?
C64 C59 C61 C51 179.4(10) . . . . ?
C65 C59 C61 C51 -4.9(16) . . . . ?
C64 C59 C61 C62 1.1(15) . . . . ?
C65 C59 C61 C62 176.8(9) . . . . ?
C52 C51 C61 C59 -177.7(11) . . . . ?
C52 C51 C61 C62 0.6(16) . . . . ?
C63 C60 C62 C54 -178.5(11) . . . . ?
C63 C60 C62 C61 -0.2(17) . . . . ?
C53 C54 C62 C60 -179.6(12) . . . . ?
C53 C54 C62 C61 2.0(17) . . . . ?
C59 C61 C62 C60 -0.7(15) . . . . ?
C51 C61 C62 C60 -179.0(10) . . . . ?
C59 C61 C62 C54 177.7(10) . . . . ?
C51 C61 C62 C54 -0.7(15) . . . . ?
C62 C60 C63 C55 -177.3(12) . . . . ?
C62 C60 C63 C64 0.7(18) . . . . ?
C56 C55 C63 C60 177.3(15) . . . . ?
C56 C55 C63 C64 -1(2) . . . . ?
C61 C59 C64 C63 -0.6(16) . . . . ?
C65 C59 C64 C63 -176.3(10) . . . . ?
C61 C59 C64 C58 176.9(11) . . . . ?
C65 C59 C64 C58 1.1(17) . . . . ?
C60 C63 C64 C59 -0.3(17) . . . . ?
C55 C63 C64 C59 177.7(12) . . . . ?
C60 C63 C64 C58 -177.9(11) . . . . ?
C55 C63 C64 C58 0.1(18) . . . . ?
C57 C58 C64 C59 -177.0(14) . . . . ?
C57 C58 C64 C63 1(2) . . . . ?
C64 C59 C65 O2 -82.8(13) . . . 14_456 ?
C61 C59 C65 O2 101.5(13) . . . 14_456 ?
C64 C59 C65 O1 93.4(13) . . . . ?
C61 C59 C65 O1 -82.3(13) . . . . ?
O2 C65 O1 Ag4 -171.0(7) 14_456 . . . ?
C59 C65 O1 Ag4 12.9(14) . . . . ?
O2 C65 O1 Ag1 -31.8(14) 14_456 . . . ?
C59 C65 O1 Ag1 152.1(8) . . . . ?
C81 C71 C72 C73 1(2) . . . . ?
C71 C72 C73 C74 -1(2) . . . . ?
C72 C73 C74 C82 1(2) . . . . ?
C83 C75 C76 C77 2.1(18) . . . . ?
C75 C76 C77 C78 -0.7(17) . . . . ?
C76 C77 C78 C84 0.1(16) . . . . ?
C84 C79 C81 C82 2.8(16) . . . . ?
C85 C79 C81 C82 -175.4(9) . . . . ?
C84 C79 C81 C71 -179.1(10) . . . . ?
C85 C79 C81 C71 2.6(16) . . . . ?
C72 C71 C81 C79 -177.8(11) . . . . ?
C72 C71 C81 C82 0.3(17) . . . . ?
C83 C80 C82 C81 2.2(19) . . . . ?
C83 C80 C82 C74 179.9(11) . . . . ?
C79 C81 C82 C80 -4.6(16) . . . . ?
C71 C81 C82 C80 177.3(11) . . . . ?
C79 C81 C82 C74 177.7(10) . . . . ?
C71 C81 C82 C74 -0.5(16) . . . . ?
C73 C74 C82 C80 -178.0(13) . . . . ?
C73 C74 C82 C81 -0.2(19) . . . . ?
C82 C80 C83 C75 178.4(11) . . . . ?
C82 C80 C83 C84 1.9(18) . . . . ?
C76 C75 C83 C80 -179.4(12) . . . . ?
C76 C75 C83 C84 -2.9(17) . . . . ?
C81 C79 C84 C78 178.6(10) . . . . ?
C85 C79 C84 C78 -3.1(16) . . . . ?
C81 C79 C84 C83 1.1(16) . . . . ?
C85 C79 C84 C83 179.4(9) . . . . ?
C77 C78 C84 C79 -178.4(10) . . . . ?
C77 C78 C84 C83 -0.9(15) . . . . ?
C80 C83 C84 C79 -3.5(15) . . . . ?
C75 C83 C84 C79 179.9(10) . . . . ?
C80 C83 C84 C78 178.9(10) . . . . ?
C75 C83 C84 C78 2.3(15) . . . . ?
C84 C79 C85 O3 115.5(11) . . . . ?
C81 C79 C85 O3 -66.1(14) . . . . ?
C84 C79 C85 O4 -59.6(14) . . . . ?
C81 C79 C85 O4 118.7(11) . . . . ?
O4 C85 O3 Ag1 17.2(14) . . . . ?
C79 C85 O3 Ag1 -157.6(7) . . . . ?
O3 C85 O4 Ag2 -20.8(19) . . . . ?
C79 C85 O4 Ag2 154.1(8) . . . . ?
O3 C85 O4 Ag3 150.3(8) . . . . ?
C79 C85 O4 Ag3 -34.8(15) . . . . ?

loop_
_platon_squeeze_void_nr
_platon_squeeze_void_average_x
_platon_squeeze_void_average_y
_platon_squeeze_void_average_z
_platon_squeeze_void_volume
_platon_squeeze_void_count_electrons
_platon_squeeze_void_content
1 0.288 0.288 0.288 96 25 ' '
2 0.500 0.500 0.500 680 223 ' '
3 0.712 0.712 0.712 96 25 ' '
